data_4514064
loop_
_publ_author_name
'Hu, Huaiyuan'
'Qu, Fengrui'
'Gerlach, Deidra L.'
'Shaughnessy, Kevin H.'

_publ_section_title
;
 Mechanistic Study of the Role of Substrate Steric Effects and Aniline
 Inhibition on the Bis(trineopentylphosphine)palladium(0)-Catalyzed
 Arylation of Aniline Derivatives
;
_journal_issue 4
_journal_name_full 'ACS Catalysis'
_journal_page_first 2516
_journal_paper_doi 10.1021/acscatal.7b00024
_journal_volume 7
_journal_year 2017
_chemical_formula_moiety 'C46 H84 Br2 P2 Pd2, 2(C H2 Cl2)'
_chemical_formula_sum 'C48 H88 Br2 Cl4 P2 Pd2'
_chemical_formula_weight 1241.54
_space_group_crystal_system triclinic
_space_group_IT_number 2
_space_group_name_Hall '-P 1'
_space_group_name_H-M_alt 'P -1'
_symmetry_space_group_name_Hall '-P 1'
_symmetry_space_group_name_H-M 'P -1'
_atom_sites_solution_hydrogens geom
_atom_sites_solution_primary direct
_atom_sites_solution_secondary difmap
_audit_creation_method SHELXL-2014/7
_cell_angle_alpha 114.5150(10)
_cell_angle_beta 94.0930(10)
_cell_angle_gamma 92.1430(10)
_cell_formula_units_Z 1
_cell_length_a 9.5914(3)
_cell_length_b 12.2401(3)
_cell_length_c 13.6152(4)
_cell_measurement_reflns_used 9763
_cell_measurement_temperature 173(2)
_cell_measurement_theta_max 33.8231
_cell_measurement_theta_min 2.7098
_cell_volume 1446.66(7)
_computing_cell_refinement 'SAINT V8.34A (Bruker, 2013)'
_computing_data_collection 'APEX2 V2013.10-0 (Bruker, 2013)'
_computing_data_reduction 'SAINT V8.34A (Bruker, 2013)'
_computing_structure_refinement 'SHELXL-2014/7 (Sheldrick, 2014)'
_computing_structure_solution 'SHELXT (Sheldrick, 2015)'
_diffrn_ambient_temperature 173(2)
_diffrn_measured_fraction_theta_full 1.000
_diffrn_measured_fraction_theta_max 0.961
_diffrn_measurement_device_type 'Bruker AXS SMART APEX2 CCD diffractometer'
_diffrn_measurement_method 'phi and omega scans'
_diffrn_radiation_type MoK\a
_diffrn_radiation_wavelength 0.71073
_diffrn_reflns_av_R_equivalents 0.0279
_diffrn_reflns_av_unetI/netI 0.0214
_diffrn_reflns_Laue_measured_fraction_full 1.000
_diffrn_reflns_Laue_measured_fraction_max 0.961
_diffrn_reflns_limit_h_max 15
_diffrn_reflns_limit_h_min -15
_diffrn_reflns_limit_k_max 19
_diffrn_reflns_limit_k_min -19
_diffrn_reflns_limit_l_max 21
_diffrn_reflns_limit_l_min -21
_diffrn_reflns_number 69474
_diffrn_reflns_point_group_measured_fraction_full 1.000
_diffrn_reflns_point_group_measured_fraction_max 0.961
_diffrn_reflns_theta_full 25.242
_diffrn_reflns_theta_max 34.386
_diffrn_reflns_theta_min 1.651
_diffrn_source 'fine focus sealed X-ray tube'
_exptl_absorpt_coefficient_mu 2.271
_exptl_absorpt_correction_T_max 0.6492
_exptl_absorpt_correction_T_min 0.5384
_exptl_absorpt_correction_type multi-scan
_exptl_absorpt_process_details 'SADABS V2012/1 (Bruker AXS Inc)'
_exptl_crystal_colour yellow
_exptl_crystal_density_diffrn 1.425
_exptl_crystal_description block
_exptl_crystal_F_000 636
_exptl_crystal_size_max 0.200
_exptl_crystal_size_mid 0.200
_exptl_crystal_size_min 0.200
_refine_diff_density_max 0.690
_refine_diff_density_min -0.587
_refine_diff_density_rms 0.066
_refine_ls_extinction_method none
_refine_ls_goodness_of_fit_ref 1.016
_refine_ls_hydrogen_treatment constr
_refine_ls_matrix_type full
_refine_ls_number_parameters 358
_refine_ls_number_reflns 11706
_refine_ls_number_restraints 289
_refine_ls_restrained_S_all 1.033
_refine_ls_R_factor_all 0.0363
_refine_ls_R_factor_gt 0.0250
_refine_ls_shift/su_max 0.028
_refine_ls_shift/su_mean 0.001
_refine_ls_structure_factor_coef Fsqd
_refine_ls_weighting_details 'w=1/[\s^2^(Fo^2^)+(0.0269P)^2^+0.4960P] where P=(Fo^2^+2Fc^2^)/3'
_refine_ls_weighting_scheme calc
_refine_ls_wR_factor_gt 0.0581
_refine_ls_wR_factor_ref 0.0623
_reflns_Friedel_coverage 0.000
_reflns_number_gt 9637
_reflns_number_total 11706
_reflns_threshold_expression 'I > 2\s(I)'
_cod_data_source_file cs7b00024_si_002.cif
_cod_data_source_block EH6_dg
_cod_depositor_comments 'Adding full bibliography for 4514063--4514064.cif.'
_cod_database_code 4514064
_shelx_shelxl_version_number 2014/7
_shelx_space_group_comment
;
The symmetry employed for this shelxl refinement is uniquely defined
by the following loop, which should always be used as a source of
symmetry information in preference to the above space-group names.
They are only intended as comments.
;
_shelx_estimated_absorpt_t_min 0.659
_shelx_estimated_absorpt_t_max 0.659

loop_
_space_group_symop_operation_xyz
'x, y, z'
'-x, -y, -z'

loop_
_atom_site_label
_atom_site_type_symbol
_atom_site_fract_x
_atom_site_fract_y
_atom_site_fract_z
_atom_site_U_iso_or_equiv
_atom_site_adp_type
_atom_site_occupancy
_atom_site_site_symmetry_order
_atom_site_calc_flag
_atom_site_refinement_flags_posn
_atom_site_refinement_flags_adp
_atom_site_refinement_flags_occupancy
_atom_site_disorder_assembly
_atom_site_disorder_group
Pd1 Pd 0.60176(2) 0.52172(2) 0.12953(2) 0.02506(3) Uani 1 1 d . . . . .
Br1 Br 0.53830(2) 0.35061(2) -0.05248(2) 0.04758(5) Uani 1 1 d . . . . .
P1 P 0.67129(3) 0.67092(3) 0.29555(2) 0.01960(5) Uani 1 1 d . . . . .
C1 C 0.70135(14) 0.40099(10) 0.16758(10) 0.0259(2) Uani 1 1 d . . . . .
C2 C 0.62608(17) 0.32784(11) 0.20516(11) 0.0329(3) Uani 1 1 d . . . . .
C3 C 0.6965(2) 0.24104(13) 0.22773(13) 0.0444(4) Uani 1 1 d . . . . .
H3 H 0.6470 0.1920 0.2544 0.053 Uiso 1 1 calc R U . . .
C4 C 0.8357(2) 0.22563(14) 0.21197(14) 0.0484(4) Uani 1 1 d . . . . .
H4 H 0.8817 0.1669 0.2282 0.058 Uiso 1 1 calc R U . . .
C5 C 0.90794(19) 0.29565(14) 0.17267(14) 0.0427(4) Uani 1 1 d . . . . .
H5 H 1.0038 0.2841 0.1610 0.051 Uiso 1 1 calc R U . . .
C6 C 0.84252(16) 0.38359(11) 0.14966(11) 0.0312(3) Uani 1 1 d . . . . .
C7 C 0.4737(2) 0.33954(15) 0.22106(18) 0.0536(5) Uani 1 1 d . . . . .
H7A H 0.4210 0.3270 0.1524 0.080 Uiso 1 1 calc R U . . .
H7B H 0.4605 0.4202 0.2760 0.080 Uiso 1 1 calc R U . . .
H7C H 0.4397 0.2791 0.2451 0.080 Uiso 1 1 calc R U . . .
C8 C 0.92614(19) 0.45702(15) 0.10586(16) 0.0468(4) Uani 1 1 d . . . . .
H8A H 1.0201 0.4280 0.0946 0.070 Uiso 1 1 calc R U . . .
H8B H 0.9337 0.5418 0.1578 0.070 Uiso 1 1 calc R U . . .
H8C H 0.8791 0.4491 0.0367 0.070 Uiso 1 1 calc R U . . .
C9 C 0.73802(13) 0.61333(11) 0.39407(10) 0.0243(2) Uani 1 1 d . . . . .
H9A H 0.6542 0.5773 0.4111 0.029 Uiso 1 1 calc R U . . .
H9B H 0.7931 0.5451 0.3525 0.029 Uiso 1 1 calc R U . . .
C10 C 0.82681(14) 0.68241(12) 0.50490(10) 0.0281(2) Uani 1 1 d . . . . .
C11 C 0.77456(17) 0.80308(14) 0.57848(12) 0.0404(3) Uani 1 1 d . . . . .
H11A H 0.7832 0.8595 0.5447 0.061 Uiso 1 1 calc R U . . .
H11B H 0.8309 0.8357 0.6488 0.061 Uiso 1 1 calc R U . . .
H11C H 0.6761 0.7913 0.5891 0.061 Uiso 1 1 calc R U . . .
C12 C 0.98124(15) 0.70227(16) 0.48958(14) 0.0400(3) Uani 1 1 d . . . . .
H12A H 1.0134 0.6269 0.4373 0.060 Uiso 1 1 calc R U . . .
H12B H 1.0379 0.7280 0.5593 0.060 Uiso 1 1 calc R U . . .
H12C H 0.9910 0.7646 0.4624 0.060 Uiso 1 1 calc R U . . .
C13 C 0.8189(2) 0.59756(17) 0.56219(13) 0.0451(4) Uani 1 1 d . . . . .
H13A H 0.7219 0.5871 0.5768 0.068 Uiso 1 1 calc R U . . .
H13B H 0.8791 0.6324 0.6307 0.068 Uiso 1 1 calc R U . . .
H13C H 0.8507 0.5192 0.5155 0.068 Uiso 1 1 calc R U . . .
C14 C 0.82093(13) 0.77421(11) 0.30096(10) 0.0261(2) Uani 1 1 d . . . . .
H14A H 0.8310 0.8384 0.3758 0.031 Uiso 1 1 calc R U . . .
H14B H 0.9049 0.7279 0.2941 0.031 Uiso 1 1 calc R U . . .
C15 C 0.83578(16) 0.83964(12) 0.22589(12) 0.0329(3) Uani 1 1 d . . . . .
C16 C 0.9695(2) 0.92529(17) 0.27374(19) 0.0540(5) Uani 1 1 d . . . . .
H16A H 1.0494 0.8786 0.2763 0.081 Uiso 1 1 calc R U . . .
H16B H 0.9568 0.9840 0.3473 0.081 Uiso 1 1 calc R U . . .
H16C H 0.9873 0.9676 0.2281 0.081 Uiso 1 1 calc R U . . .
C17 C 0.71340(18) 0.91552(13) 0.22524(14) 0.0386(3) Uani 1 1 d . . . . .
H17A H 0.7346 0.9635 0.1850 0.058 Uiso 1 1 calc R U . . .
H17B H 0.6986 0.9693 0.3000 0.058 Uiso 1 1 calc R U . . .
H17C H 0.6284 0.8625 0.1903 0.058 Uiso 1 1 calc R U . . .
C18 C 0.8560(2) 0.75203(15) 0.11041(14) 0.0495(4) Uani 1 1 d . . . . .
H18A H 0.7747 0.6934 0.0807 0.074 Uiso 1 1 calc R U . . .
H18B H 0.9408 0.7098 0.1107 0.074 Uiso 1 1 calc R U . . .
H18C H 0.8657 0.7965 0.0655 0.074 Uiso 1 1 calc R U . . .
C19 C 0.53773(12) 0.77760(10) 0.35684(10) 0.0241(2) Uani 1 1 d . . . . .
H19A H 0.5850 0.8404 0.4250 0.029 Uiso 1 1 calc R U . . .
H19B H 0.5178 0.8175 0.3078 0.029 Uiso 1 1 calc R U . . .
C20 C 0.39277(13) 0.74436(12) 0.38545(12) 0.0315(3) Uani 1 1 d . . . . .
C21 C 0.32464(18) 0.86383(16) 0.43736(18) 0.0527(5) Uani 1 1 d . . . . .
H21A H 0.3830 0.9182 0.5029 0.079 Uiso 1 1 calc R U . . .
H21B H 0.2314 0.8490 0.4565 0.079 Uiso 1 1 calc R U . . .
H21C H 0.3159 0.9007 0.3859 0.079 Uiso 1 1 calc R U . . .
C22 C 0.40177(19) 0.6874(2) 0.4657(2) 0.0605(6) Uani 1 1 d . . . . .
H22A H 0.3075 0.6742 0.4840 0.091 Uiso 1 1 calc R U . . .
H22B H 0.4598 0.7411 0.5317 0.091 Uiso 1 1 calc R U . . .
H22C H 0.4438 0.6101 0.4331 0.091 Uiso 1 1 calc R U . . .
C23 C 0.29931(18) 0.66170(19) 0.28517(17) 0.0606(6) Uani 1 1 d . . . . .
H23A H 0.2866 0.7005 0.2353 0.091 Uiso 1 1 calc R U . . .
H23B H 0.2079 0.6455 0.3063 0.091 Uiso 1 1 calc R U . . .
H23C H 0.3430 0.5858 0.2492 0.091 Uiso 1 1 calc R U . . .
Cl1A Cl 0.3604(6) 0.9800(4) 0.1911(4) 0.0971(16) Uani 0.429(3) 1 d D U P A -1
Cl2A Cl 0.1521(5) 1.0264(4) 0.0575(4) 0.0965(16) Uani 0.429(3) 1 d D U P A -1
C24A C 0.2619(10) 0.9217(8) 0.0676(13) 0.072(2) Uani 0.429(3) 1 d D U P A -1
H24A H 0.2053 0.8485 0.0590 0.086 Uiso 0.429(3) 1 calc R U P A -1
H24B H 0.3249 0.8985 0.0087 0.086 Uiso 0.429(3) 1 calc R U P A -1
Cl1B Cl 0.3524(10) 0.9703(8) 0.2014(6) 0.0447(13) Uani 0.181(3) 1 d D U P B 2
Cl2B Cl 0.2573(13) 1.0454(4) 0.0408(4) 0.0870(18) Uani 0.181(3) 1 d D U P B 2
C24B C 0.323(3) 0.9288(18) 0.0632(14) 0.076(3) Uani 0.181(3) 1 d D U P B 2
H24C H 0.4114 0.9076 0.0292 0.091 Uiso 0.181(3) 1 calc R U P B 2
H24D H 0.2550 0.8572 0.0302 0.091 Uiso 0.181(3) 1 calc R U P B 2
Cl1C Cl 0.3295(10) 0.9693(8) 0.1914(6) 0.078(2) Uani 0.264(3) 1 d D U P C -3
Cl2C Cl 0.3566(7) 1.0474(3) 0.0206(3) 0.0949(14) Uani 0.264(3) 1 d D U P C -3
C24C C 0.3520(19) 0.9261(11) 0.0557(9) 0.066(2) Uani 0.264(3) 1 d D U P C -3
H24E H 0.2742 0.8670 0.0109 0.080 Uiso 0.264(3) 1 calc R U P C -3
H24F H 0.4406 0.8860 0.0395 0.080 Uiso 0.264(3) 1 calc R U P C -3
Cl1D Cl 0.4192(9) 1.0068(7) 0.0935(9) 0.130(3) Uani 0.1267(19) 1 d D U P D -4
Cl2D Cl 0.1124(11) 1.0034(11) 0.0484(10) 0.0594(18) Uani 0.1267(19) 1 d D U P D -4
C24D C 0.257(2) 0.929(3) 0.061(6) 0.078(3) Uani 0.1267(19) 1 d D U P D -4
H24G H 0.2427 0.8994 0.1168 0.094 Uiso 0.1267(19) 1 calc R U P D -4
H24H H 0.2606 0.8581 -0.0086 0.094 Uiso 0.1267(19) 1 calc R U P D -4

loop_
_atom_site_aniso_label
_atom_site_aniso_U_11
_atom_site_aniso_U_22
_atom_site_aniso_U_33
_atom_site_aniso_U_23
_atom_site_aniso_U_13
_atom_site_aniso_U_12
Pd1 0.03662(5) 0.01522(4) 0.01891(4) 0.00336(3) -0.00211(3) 0.00374(3)
Br1 0.08115(13) 0.01982(6) 0.02752(7) -0.00126(5) -0.01926(7) 0.01484(7)
P1 0.02203(13) 0.01590(11) 0.01871(12) 0.00517(10) 0.00203(10) 0.00046(10)
C1 0.0383(7) 0.0160(4) 0.0199(5) 0.0043(4) 0.0008(5) 0.0031(4)
C2 0.0502(8) 0.0188(5) 0.0264(6) 0.0064(5) 0.0047(6) -0.0010(5)
C3 0.0802(13) 0.0231(6) 0.0319(7) 0.0143(5) 0.0021(7) -0.0010(7)
C4 0.0727(12) 0.0283(7) 0.0429(9) 0.0157(6) -0.0111(8) 0.0116(7)
C5 0.0477(9) 0.0276(6) 0.0454(8) 0.0086(6) -0.0050(7) 0.0128(6)
C6 0.0401(7) 0.0199(5) 0.0287(6) 0.0048(5) 0.0028(5) 0.0069(5)
C7 0.0578(11) 0.0306(7) 0.0700(12) 0.0169(8) 0.0222(9) -0.0046(7)
C8 0.0479(9) 0.0343(7) 0.0596(10) 0.0173(7) 0.0250(8) 0.0125(7)
C9 0.0283(6) 0.0206(5) 0.0221(5) 0.0075(4) 0.0007(4) 0.0008(4)
C10 0.0284(6) 0.0308(6) 0.0224(5) 0.0095(5) -0.0011(4) -0.0017(5)
C11 0.0415(8) 0.0379(7) 0.0260(6) -0.0011(6) -0.0021(6) -0.0010(6)
C12 0.0258(6) 0.0538(9) 0.0418(8) 0.0227(7) -0.0035(6) -0.0001(6)
C13 0.0534(10) 0.0538(10) 0.0341(7) 0.0268(7) -0.0058(7) -0.0053(8)
C14 0.0265(6) 0.0226(5) 0.0291(6) 0.0104(5) 0.0067(5) -0.0002(4)
C15 0.0396(7) 0.0240(6) 0.0394(7) 0.0161(5) 0.0141(6) 0.0020(5)
C16 0.0448(9) 0.0466(9) 0.0809(14) 0.0365(10) 0.0148(9) -0.0089(7)
C17 0.0507(9) 0.0241(6) 0.0451(8) 0.0172(6) 0.0115(7) 0.0057(6)
C18 0.0803(13) 0.0363(8) 0.0425(8) 0.0221(7) 0.0319(9) 0.0146(8)
C19 0.0222(5) 0.0190(5) 0.0270(5) 0.0051(4) 0.0040(4) 0.0013(4)
C20 0.0211(5) 0.0293(6) 0.0389(7) 0.0089(5) 0.0060(5) 0.0002(5)
C21 0.0352(8) 0.0397(8) 0.0751(13) 0.0122(8) 0.0267(8) 0.0096(7)
C22 0.0343(8) 0.0854(15) 0.0860(15) 0.0580(13) 0.0198(9) 0.0008(9)
C23 0.0283(8) 0.0603(12) 0.0619(12) -0.0039(9) 0.0026(8) -0.0096(7)
Cl1A 0.094(3) 0.0620(16) 0.084(2) -0.0178(15) -0.0173(17) 0.0220(15)
Cl2A 0.140(4) 0.080(2) 0.0836(16) 0.0447(15) 0.013(2) 0.044(3)
C24A 0.096(4) 0.049(3) 0.055(3) 0.006(2) 0.000(3) 0.028(3)
Cl1B 0.054(3) 0.050(2) 0.0300(17) 0.0132(19) 0.010(2) 0.037(2)
Cl2B 0.153(5) 0.0461(17) 0.062(2) 0.0269(16) -0.016(3) 0.012(3)
C24B 0.107(5) 0.051(4) 0.055(4) 0.010(4) -0.005(5) 0.014(5)
Cl1C 0.098(4) 0.089(3) 0.050(2) 0.025(2) 0.038(3) 0.034(3)
Cl2C 0.176(4) 0.0457(12) 0.0602(15) 0.0253(11) -0.018(2) -0.012(2)
C24C 0.108(5) 0.044(3) 0.045(3) 0.017(3) -0.005(4) 0.013(4)
Cl1D 0.111(4) 0.075(4) 0.160(5) 0.016(4) -0.035(4) -0.007(3)
Cl2D 0.063(3) 0.060(4) 0.063(3) 0.028(3) 0.030(3) 0.023(3)
C24D 0.106(5) 0.056(4) 0.059(4) 0.010(4) -0.001(5) 0.020(5)

loop_
_atom_type_symbol
_atom_type_description
_atom_type_scat_dispersion_real
_atom_type_scat_dispersion_imag
_atom_type_scat_source
C C 0.0033 0.0016 'International Tables Vol C Tables 4.2.6.8 and 6.1.1.4'
H H 0.0000 0.0000 'International Tables Vol C Tables 4.2.6.8 and 6.1.1.4'
P P 0.1023 0.0942 'International Tables Vol C Tables 4.2.6.8 and 6.1.1.4'
Cl Cl 0.1484 0.1585 'International Tables Vol C Tables 4.2.6.8 and 6.1.1.4'
Br Br -0.2901 2.4595 'International Tables Vol C Tables 4.2.6.8 and 6.1.1.4'
Pd Pd -0.9988 1.0072 'International Tables Vol C Tables 4.2.6.8 and 6.1.1.4'

loop_
_geom_angle_atom_site_label_1
_geom_angle_atom_site_label_2
_geom_angle_atom_site_label_3
_geom_angle
_geom_angle_site_symmetry_3
C1 Pd1 P1 91.31(3) .
C1 Pd1 Br1 85.52(3) .
P1 Pd1 Br1 176.443(9) .
C1 Pd1 Br1 171.19(3) 2_665
P1 Pd1 Br1 97.494(9) 2_665
Br1 Pd1 Br1 85.682(6) 2_665
Pd1 Br1 Pd1 94.317(6) 2_665
C9 P1 C19 108.55(6) .
C9 P1 C14 101.63(6) .
C19 P1 C14 101.66(6) .
C9 P1 Pd1 112.80(4) .
C19 P1 Pd1 115.12(4) .
C14 P1 Pd1 115.71(4) .
C6 C1 C2 119.87(12) .
C6 C1 Pd1 120.46(9) .
C2 C1 Pd1 119.52(10) .
C1 C2 C3 118.65(15) .
C1 C2 C7 121.82(14) .
C3 C2 C7 119.53(14) .
C4 C3 C2 121.34(15) .
C4 C3 H3 119.3 .
C2 C3 H3 119.3 .
C3 C4 C5 119.71(14) .
C3 C4 H4 120.1 .
C5 C4 H4 120.1 .
C4 C5 C6 120.99(16) .
C4 C5 H5 119.5 .
C6 C5 H5 119.5 .
C5 C6 C1 119.40(14) .
C5 C6 C8 118.83(14) .
C1 C6 C8 121.77(12) .
C2 C7 H7A 109.5 .
C2 C7 H7B 109.5 .
H7A C7 H7B 109.5 .
C2 C7 H7C 109.5 .
H7A C7 H7C 109.5 .
H7B C7 H7C 109.5 .
C6 C8 H8A 109.5 .
C6 C8 H8B 109.5 .
H8A C8 H8B 109.5 .
C6 C8 H8C 109.5 .
H8A C8 H8C 109.5 .
H8B C8 H8C 109.5 .
C10 C9 P1 128.73(9) .
C10 C9 H9A 105.1 .
P1 C9 H9A 105.1 .
C10 C9 H9B 105.1 .
P1 C9 H9B 105.1 .
H9A C9 H9B 105.9 .
C11 C10 C12 108.80(12) .
C11 C10 C13 108.42(13) .
C12 C10 C13 107.78(13) .
C11 C10 C9 115.39(12) .
C12 C10 C9 111.41(11) .
C13 C10 C9 104.69(11) .
C10 C11 H11A 109.5 .
C10 C11 H11B 109.5 .
H11A C11 H11B 109.5 .
C10 C11 H11C 109.5 .
H11A C11 H11C 109.5 .
H11B C11 H11C 109.5 .
C10 C12 H12A 109.5 .
C10 C12 H12B 109.5 .
H12A C12 H12B 109.5 .
C10 C12 H12C 109.5 .
H12A C12 H12C 109.5 .
H12B C12 H12C 109.5 .
C10 C13 H13A 109.5 .
C10 C13 H13B 109.5 .
H13A C13 H13B 109.5 .
C10 C13 H13C 109.5 .
H13A C13 H13C 109.5 .
H13B C13 H13C 109.5 .
C15 C14 P1 126.50(10) .
C15 C14 H14A 105.7 .
P1 C14 H14A 105.7 .
C15 C14 H14B 105.7 .
P1 C14 H14B 105.7 .
H14A C14 H14B 106.1 .
C18 C15 C17 109.97(14) .
C18 C15 C16 108.52(14) .
C17 C15 C16 108.02(13) .
C18 C15 C14 111.74(11) .
C17 C15 C14 113.11(11) .
C16 C15 C14 105.22(13) .
C15 C16 H16A 109.5 .
C15 C16 H16B 109.5 .
H16A C16 H16B 109.5 .
C15 C16 H16C 109.5 .
H16A C16 H16C 109.5 .
H16B C16 H16C 109.5 .
C15 C17 H17A 109.5 .
C15 C17 H17B 109.5 .
H17A C17 H17B 109.5 .
C15 C17 H17C 109.5 .
H17A C17 H17C 109.5 .
H17B C17 H17C 109.5 .
C15 C18 H18A 109.5 .
C15 C18 H18B 109.5 .
H18A C18 H18B 109.5 .
C15 C18 H18C 109.5 .
H18A C18 H18C 109.5 .
H18B C18 H18C 109.5 .
C20 C19 P1 125.57(9) .
C20 C19 H19A 105.9 .
P1 C19 H19A 105.9 .
C20 C19 H19B 105.9 .
P1 C19 H19B 105.9 .
H19A C19 H19B 106.2 .
C23 C20 C22 108.75(16) .
C23 C20 C21 108.25(15) .
C22 C20 C21 108.48(15) .
C23 C20 C19 111.97(13) .
C22 C20 C19 113.90(12) .
C21 C20 C19 105.25(11) .
C20 C21 H21A 109.5 .
C20 C21 H21B 109.5 .
H21A C21 H21B 109.5 .
C20 C21 H21C 109.5 .
H21A C21 H21C 109.5 .
H21B C21 H21C 109.5 .
C20 C22 H22A 109.5 .
C20 C22 H22B 109.5 .
H22A C22 H22B 109.5 .
C20 C22 H22C 109.5 .
H22A C22 H22C 109.5 .
H22B C22 H22C 109.5 .
C20 C23 H23A 109.5 .
C20 C23 H23B 109.5 .
H23A C23 H23B 109.5 .
C20 C23 H23C 109.5 .
H23A C23 H23C 109.5 .
H23B C23 H23C 109.5 .
Cl1A C24A Cl2A 110.6(7) .
Cl1A C24A H24A 109.5 .
Cl2A C24A H24A 109.5 .
Cl1A C24A H24B 109.5 .
Cl2A C24A H24B 109.5 .
H24A C24A H24B 108.1 .
Cl2B C24B Cl1B 109.6(10) .
Cl2B C24B H24C 109.8 .
Cl1B C24B H24C 109.8 .
Cl2B C24B H24D 109.8 .
Cl1B C24B H24D 109.8 .
H24C C24B H24D 108.2 .
Cl1C C24C Cl2C 112.3(7) .
Cl1C C24C H24E 109.1 .
Cl2C C24C H24E 109.1 .
Cl1C C24C H24F 109.1 .
Cl2C C24C H24F 109.1 .
H24E C24C H24F 107.9 .
Cl1D C24D Cl2D 118.7(15) .
Cl1D C24D H24G 107.7 .
Cl2D C24D H24G 107.7 .
Cl1D C24D H24H 107.6 .
Cl2D C24D H24H 107.6 .
H24G C24D H24H 107.1 .

loop_
_geom_bond_atom_site_label_1
_geom_bond_atom_site_label_2
_geom_bond_distance
_geom_bond_site_symmetry_2
Pd1 C1 2.0086(12) .
Pd1 P1 2.2709(3) .
Pd1 Br1 2.50604(17) .
Pd1 Br1 2.58149(18) 2_665
Br1 Pd1 2.58147(18) 2_665
P1 C9 1.8443(12) .
P1 C19 1.8483(12) .
P1 C14 1.8537(12) .
C1 C6 1.401(2) .
C1 C2 1.4033(18) .
C2 C3 1.405(2) .
C2 C7 1.497(2) .
C3 C4 1.374(3) .
C3 H3 0.9500 .
C4 C5 1.375(3) .
C4 H4 0.9500 .
C5 C6 1.397(2) .
C5 H5 0.9500 .
C6 C8 1.505(2) .
C7 H7A 0.9800 .
C7 H7B 0.9800 .
C7 H7C 0.9800 .
C8 H8A 0.9800 .
C8 H8B 0.9800 .
C8 H8C 0.9800 .
C9 C10 1.5560(17) .
C9 H9A 0.9900 .
C9 H9B 0.9900 .
C10 C11 1.528(2) .
C10 C12 1.535(2) .
C10 C13 1.539(2) .
C11 H11A 0.9800 .
C11 H11B 0.9800 .
C11 H11C 0.9800 .
C12 H12A 0.9800 .
C12 H12B 0.9800 .
C12 H12C 0.9800 .
C13 H13A 0.9800 .
C13 H13B 0.9800 .
C13 H13C 0.9800 .
C14 C15 1.5485(18) .
C14 H14A 0.9900 .
C14 H14B 0.9900 .
C15 C18 1.523(2) .
C15 C17 1.526(2) .
C15 C16 1.544(2) .
C16 H16A 0.9800 .
C16 H16B 0.9800 .
C16 H16C 0.9800 .
C17 H17A 0.9800 .
C17 H17B 0.9800 .
C17 H17C 0.9800 .
C18 H18A 0.9800 .
C18 H18B 0.9800 .
C18 H18C 0.9800 .
C19 C20 1.5546(17) .
C19 H19A 0.9900 .
C19 H19B 0.9900 .
C20 C23 1.517(2) .
C20 C22 1.520(2) .
C20 C21 1.531(2) .
C21 H21A 0.9800 .
C21 H21B 0.9800 .
C21 H21C 0.9800 .
C22 H22A 0.9800 .
C22 H22B 0.9800 .
C22 H22C 0.9800 .
C23 H23A 0.9800 .
C23 H23B 0.9800 .
C23 H23C 0.9800 .
Cl1A C24A 1.720(12) .
Cl2A C24A 1.731(7) .
C24A H24A 0.9900 .
C24A H24B 0.9900 .
Cl1B C24B 1.731(14) .
Cl2B C24B 1.710(14) .
C24B H24C 0.9900 .
C24B H24D 0.9900 .
Cl1C C24C 1.730(10) .
Cl2C C24C 1.737(10) .
C24C H24E 0.9900 .
C24C H24F 0.9900 .
Cl1D C24D 1.715(17) .
Cl2D C24D 1.724(15) .
C24D H24G 0.9900 .
C24D H24H 0.9900 .

loop_
_geom_torsion_atom_site_label_1
_geom_torsion_atom_site_label_2
_geom_torsion_atom_site_label_3
_geom_torsion_atom_site_label_4
_geom_torsion
C6 C1 C2 C3 2.27(19)
Pd1 C1 C2 C3 177.80(10)
C6 C1 C2 C7 -177.39(14)
Pd1 C1 C2 C7 -1.86(18)
C1 C2 C3 C4 -1.1(2)
C7 C2 C3 C4 178.57(16)
C2 C3 C4 C5 -0.4(2)
C3 C4 C5 C6 0.8(3)
C4 C5 C6 C1 0.4(2)
C4 C5 C6 C8 -179.47(15)
C2 C1 C6 C5 -1.93(19)
Pd1 C1 C6 C5 -177.42(11)
C2 C1 C6 C8 177.92(13)
Pd1 C1 C6 C8 2.43(18)
C19 P1 C9 C10 -67.30(12)
C14 P1 C9 C10 39.35(12)
Pd1 P1 C9 C10 163.89(10)
P1 C9 C10 C11 47.20(17)
P1 C9 C10 C12 -77.50(15)
P1 C9 C10 C13 166.27(11)
C9 P1 C14 C15 172.43(11)
C19 P1 C14 C15 -75.60(12)
Pd1 P1 C14 C15 49.88(12)
P1 C14 C15 C18 -69.19(17)
P1 C14 C15 C17 55.56(16)
P1 C14 C15 C16 173.24(11)
C9 P1 C19 C20 -66.59(12)
C14 P1 C19 C20 -173.22(11)
Pd1 P1 C19 C20 60.91(12)
P1 C19 C20 C23 -64.57(18)
P1 C19 C20 C22 59.34(18)
P1 C19 C20 C21 178.04(12)
